data_8100360
loop_
_publ_author_name
'Kuz'ma, Yurii'
'Prots, Yurii'
'Grin, Yuri'

_publ_section_title
;
Crystal structure of erbium vanadium tantal boride, Er(V~0.77~Ta~0.23~)
VB~6~
;
_journal_issue 2
_journal_name_full 'Zeitschrift f\"ur Kristallographie - New Crystal Structures'
_journal_page_first 159
_journal_page_last 160
_journal_volume 218
_journal_year 2003
_chemical_formula_structural 'Er V1.77 Ta0.23 B6'
_chemical_formula_sum 'B24 Er4 Ta0.93 V7.07'
_chemical_formula_weight 1456.55
_chemical_name_common 'Er Ta0.23 V1.77 B6'
_space_group_IT_number 55
_symmetry_cell_setting orthorhombic
_symmetry_space_group_name_Hall '-P 2 2ab'
_symmetry_space_group_name_H-M 'P b a m'
_cell_angle_alpha 90
_cell_angle_beta 90
_cell_angle_gamma 90
_cell_formula_units_Z 4
_cell_length_a 11.280(2)
_cell_length_b 8.940(2)
_cell_length_c 3.3900(10)
_cell_measurement_temperature 293
_cell_volume 341.9(2)
_diffrn_ambient_temperature 295.1500
_exptl_crystal_density_diffrn 7.074(5)
_refine_ls_R_factor_obs 0.0336
_refine_ls_wR_factor_obs 0.0336
_cod_original_formula_sum 'Er4 Ta0.93 V7.07 B24'
_cod_database_code 8100360

loop_
_symmetry_equiv_pos_as_xyz
'x, y, z'
'1/2-x, 1/2+y, z'
'1/2+x, 1/2-y, z'
'-x, -y, z'
'-x, -y, -z'
'-1/2+x, -1/2-y, -z'
'-1/2-x, -1/2+y, -z'
'x, y, -z'

loop_
_atom_site_label
_atom_site_type_symbol
_atom_site_fract_x
_atom_site_fract_y
_atom_site_fract_z
_atom_site_adp_type
_atom_site_U_iso_or_equiv
_atom_site_symmetry_multiplicity
_atom_site_Wyckoff_symbol
_atom_site_occupancy
Er Er 0.91475(5) 0.32152(6) 0.5 Uani 0.00324(1) 4 h 1
Ta1 Ta 0.37194(1) 0.55391(1) 0.5 Uani 0.0046(3) 4 h 0.232(3)
V1 V 0.37194(1) 0.55391(1) 0.5 Uani 0.0046(3) 4 h 0.768(3)
V2 V 0.1840(2) 0.3555(2) 0.5 Uani 0.0042(5) 4 h 1
B1 B 0.2370(12) 0.2022(14) 0 Uiso 0.005(2) 4 g 1
B2 B 0.2129(12) 0.5176(15) 0 Uiso 0.004(2) 4 g 1
B3 B 0.0813(12) 0.2409(15) 0 Uiso 0.005(2) 4 g 1
B4 B 0.0671(12) 0.4469(15) 0 Uiso 0.005(2) 4 g 1
B5 B 0.3201(13) 0.3710(15) 0 Uiso 0.006(2) 4 g 1
B6 B 0.0238(13) 0.907(2) 0 Uiso 0.007(2) 4 g 1

loop_
_atom_site_aniso_label
_atom_site_aniso_U_11
_atom_site_aniso_U_22
_atom_site_aniso_U_33
_atom_site_aniso_U_12
_atom_site_aniso_U_13
_atom_site_aniso_U_23
Er 0.0040(3) 0.0021(2) 0.0037(3) -0.0005(2) 0 0
Ta1 0.0050(5) 0.0041(5) 0.0047(5) -0.0012(4) 0 0
V1 0.0050(5) 0.0041(5) 0.0047(5) -0.0012(4) 0 0
V2 0.0052(8) 0.0030(8) 0.0044(8) 0.0022(7) 0 0
